data_7102568
loop_
_publ_author_name
'Ignatov, Stanislav K'
'Rees, Nicholas H'
'Dubberley, Stuart R'
'Razuvaev, Alexei G'
'Mountford, Philip'
'Nikonov, Georgii I'

_publ_section_title
;
 Unexpected features of stretched Si-H...Mo beta-agostic interactions.
;
_journal_issue 8
_journal_name_full 'Chemical communications (Cambridge, England)'
_journal_page_first 952
_journal_page_last 953
_journal_paper_doi 10.1039/b315517j
_journal_year 2004
_chemical_formula_moiety (2,6-Me2C6H3N)((2,6-Me2C6H3)(HMeClSi)N)MoCl(PMe3)2
_chemical_formula_sum 'C26 H47 Cl2 Mo N2 P2 Si'
_chemical_formula_weight 644.53
_chemical_name_common
;
(2,6-dimethylphenylimido)(bis(trimethylphosphine))(chloro)
((2,6-dimethylphenyl)(chloromethylsilyl)amido)molybdenum (IV)
;
_chemical_name_systematic
;
(2,6-dimethylphenylimido)(bis(trimethylphosphine))(chloro)
((2,6-dimethylphenyl)(chloromethylsilyl)amido)molybdenum (IV)
;
_space_group_IT_number 14
_symmetry_cell_setting monoclinic
_symmetry_space_group_name_Hall '-P 2ybc'
_symmetry_space_group_name_H-M 'P 1 21/c 1'
_atom_sites_solution_hydrogens geom
_atom_sites_solution_primary direct
_atom_sites_solution_secondary difmap
_audit_creation_method SHELXL-97
_cell_angle_alpha 90.00
_cell_angle_beta 105.78(3)
_cell_angle_gamma 90.00
_cell_formula_units_Z 4
_cell_length_a 18.403(4)
_cell_length_b 9.920(2)
_cell_length_c 18.548(4)
_cell_measurement_temperature 180(2)
_cell_volume 3258.4(11)
_computing_cell_refinement 'Bruker SAINT'
_computing_data_collection 'Bruker SMART'
_computing_data_reduction 'Bruker SAINT'
_computing_molecular_graphics SHELXTL
_computing_publication_material SHELXTL
_computing_structure_refinement 'SHELXL-97 (Sheldrick, 1997)'
_computing_structure_solution 'SHELXS-97 (Sheldrick, 1990)'
_diffrn_ambient_temperature 293(2)
_diffrn_measured_fraction_theta_full 0.949
_diffrn_measured_fraction_theta_max 0.949
_diffrn_measurement_device_type 'Bruker SMART CCD'
_diffrn_measurement_method \w
_diffrn_radiation_monochromator graphite
_diffrn_radiation_source 'fine-focus sealed tube'
_diffrn_radiation_type MoK\a
_diffrn_radiation_wavelength 0.71073
_diffrn_reflns_av_R_equivalents 0.0614
_diffrn_reflns_av_sigmaI/netI 0.1112
_diffrn_reflns_limit_h_max 23
_diffrn_reflns_limit_h_min -23
_diffrn_reflns_limit_k_max 12
_diffrn_reflns_limit_k_min -13
_diffrn_reflns_limit_l_max 24
_diffrn_reflns_limit_l_min -24
_diffrn_reflns_number 13541
_diffrn_reflns_theta_full 28.30
_diffrn_reflns_theta_max 28.30
_diffrn_reflns_theta_min 5.27
_diffrn_standards_decay_% 0
_diffrn_standards_interval_count 0
_diffrn_standards_interval_time 'not measured'
_diffrn_standards_number 0
_exptl_absorpt_coefficient_mu 0.719
_exptl_absorpt_correction_T_max 0.9788
_exptl_absorpt_correction_T_min 0.8464
_exptl_absorpt_correction_type multi-scan
_exptl_crystal_colour green
_exptl_crystal_density_diffrn 1.314
_exptl_crystal_density_meas ?
_exptl_crystal_density_method .
_exptl_crystal_description plate
_exptl_crystal_F_000 1348
_exptl_crystal_size_max 0.24
_exptl_crystal_size_mid 0.14
_exptl_crystal_size_min 0.03
_refine_diff_density_max 1.386
_refine_diff_density_min -0.869
_refine_diff_density_rms 0.108
_refine_ls_extinction_method none
_refine_ls_goodness_of_fit_ref 1.041
_refine_ls_hydrogen_treatment mixed
_refine_ls_matrix_type full
_refine_ls_number_parameters 300
_refine_ls_number_reflns 7696
_refine_ls_number_restraints 0
_refine_ls_restrained_S_all 1.041
_refine_ls_R_factor_all 0.1175
_refine_ls_R_factor_gt 0.0569
_refine_ls_shift/su_max 0.054
_refine_ls_shift/su_mean 0.001
_refine_ls_structure_factor_coef Fsqd
_refine_ls_weighting_details 'calc w=1/[\s^2^(Fo^2^)+(0.0459P)^2^+5.1402P] where P=(Fo^2^+2Fc^2^)/3'
_refine_ls_weighting_scheme calc
_refine_ls_wR_factor_gt 0.1174
_refine_ls_wR_factor_ref 0.1327
_reflns_number_gt 4729
_reflns_number_total 7696
_reflns_threshold_expression >2sigma(I)
_cod_data_source_file b315517j.txt
_cod_data_source_block gin10
_cod_original_sg_symbol_H-M P21/c
_cod_database_code 7102568

loop_
_symmetry_equiv_pos_as_xyz
'x, y, z'
'-x, y+1/2, -z+1/2'
'-x, -y, -z'
'x, -y-1/2, z-1/2'

loop_
_atom_site_label
_atom_site_type_symbol
_atom_site_fract_x
_atom_site_fract_y
_atom_site_fract_z
_atom_site_U_iso_or_equiv
_atom_site_adp_type
_atom_site_occupancy
_atom_site_symmetry_multiplicity
_atom_site_calc_flag
_atom_site_refinement_flags
Mo1 Mo 0.31633(2) 0.82226(4) 0.80956(2) 0.02229(12) Uani 1 1 d .
Si1 Si 0.33763(8) 1.03068(12) 0.90296(7) 0.0301(3) Uani 1 1 d .
H H 0.3838(19) 0.909(3) 0.8948(19) 0.011(9) Uiso 1 1 d .
Cl1 Cl 0.38040(6) 0.97943(11) 0.73791(6) 0.0297(3) Uani 1 1 d .
Cl2 Cl 0.33221(9) 1.00254(14) 1.01255(7) 0.0537(4) Uani 1 1 d .
P1 P 0.41992(6) 0.68526(11) 0.78341(6) 0.0249(3) Uani 1 1 d .
P2 P 0.22482(7) 0.76090(13) 0.68955(6) 0.0305(3) Uani 1 1 d .
N1 N 0.2602(2) 0.9986(4) 0.8364(2) 0.0298(9) Uani 1 1 d .
N2 N 0.2944(2) 0.6928(3) 0.86441(19) 0.0271(8) Uani 1 1 d .
C1 C 0.1874(3) 1.0567(5) 0.8107(3) 0.0358(12) Uani 1 1 d .
C2 C 0.1275(3) 1.0086(5) 0.8374(3) 0.0463(13) Uani 1 1 d .
C3 C 0.0555(3) 1.0642(8) 0.8077(4) 0.0674(19) Uani 1 1 d .
H3A H 0.0153 1.0324 0.8243 0.081 Uiso 1 1 calc R
C4 C 0.0432(4) 1.1637(7) 0.7552(4) 0.0678(18) Uani 1 1 d .
H4A H -0.0050 1.1989 0.7363 0.081 Uiso 1 1 calc R
C5 C 0.1018(3) 1.2119(6) 0.7303(3) 0.0577(16) Uani 1 1 d .
H5A H 0.0930 1.2807 0.6949 0.069 Uiso 1 1 calc R
C6 C 0.1740(3) 1.1599(5) 0.7570(3) 0.0399(12) Uani 1 1 d .
C7 C 0.1416(4) 0.9015(6) 0.8970(4) 0.0639(18) Uani 1 1 d .
H7A H 0.1728 0.8320 0.8853 0.096 Uiso 1 1 calc R
H7B H 0.0943 0.8633 0.8993 0.096 Uiso 1 1 calc R
H7C H 0.1666 0.9407 0.9446 0.096 Uiso 1 1 calc R
C8 C 0.2364(3) 1.2169(6) 0.7284(3) 0.0560(16) Uani 1 1 d .
H8A H 0.2153 1.2704 0.6846 0.084 Uiso 1 1 calc R
H8B H 0.2655 1.1446 0.7160 0.084 Uiso 1 1 calc R
H8C H 0.2685 1.2723 0.7665 0.084 Uiso 1 1 calc R
C9 C 0.3951(3) 1.1833(5) 0.9056(3) 0.0403(12) Uani 1 1 d .
H9A H 0.3910 1.2397 0.9464 0.060 Uiso 1 1 calc R
H9B H 0.3773 1.2317 0.8593 0.060 Uiso 1 1 calc R
H9C H 0.4469 1.1583 0.9126 0.060 Uiso 1 1 calc R
C10 C 0.2901(3) 0.5864(5) 0.9127(2) 0.0319(11) Uani 1 1 d .
C11 C 0.3509(3) 0.5643(5) 0.9768(2) 0.0363(12) Uani 1 1 d .
C12 C 0.3456(4) 0.4578(6) 1.0232(3) 0.0494(16) Uani 1 1 d .
H12A H 0.3850 0.4427 1.0659 0.059 Uiso 1 1 calc R
C13 C 0.2844(4) 0.3742(6) 1.0085(4) 0.0602(19) Uani 1 1 d .
H13A H 0.2832 0.3018 1.0401 0.072 Uiso 1 1 calc R
C14 C 0.2241(4) 0.3976(5) 0.9464(3) 0.0548(16) Uani 1 1 d .
H14A H 0.1822 0.3410 0.9367 0.066 Uiso 1 1 calc R
C15 C 0.2252(3) 0.5043(5) 0.8986(3) 0.0387(12) Uani 1 1 d .
C16 C 0.4193(3) 0.6545(5) 0.9964(3) 0.0462(14) Uani 1 1 d .
H16A H 0.4549 0.6212 1.0408 0.069 Uiso 1 1 calc R
H16B H 0.4043 0.7443 1.0052 0.069 Uiso 1 1 calc R
H16C H 0.4423 0.6554 0.9558 0.069 Uiso 1 1 calc R
C17 C 0.1567(3) 0.5323(6) 0.8345(3) 0.0588(16) Uani 1 1 d .
H17A H 0.1134 0.5431 0.8533 0.088 Uiso 1 1 calc R
H17B H 0.1485 0.4582 0.7999 0.088 Uiso 1 1 calc R
H17C H 0.1646 0.6133 0.8093 0.088 Uiso 1 1 calc R
C18 C 0.4239(3) 0.5083(4) 0.8108(3) 0.0338(11) Uani 1 1 d .
H18A H 0.4656 0.4654 0.7982 0.051 Uiso 1 1 calc R
H18B H 0.3777 0.4644 0.7848 0.051 Uiso 1 1 calc R
H18C H 0.4306 0.5019 0.8638 0.051 Uiso 1 1 calc R
C19 C 0.5131(3) 0.7479(5) 0.8331(3) 0.0330(11) Uani 1 1 d .
H19A H 0.5511 0.6925 0.8214 0.050 Uiso 1 1 calc R
H19B H 0.5188 0.7453 0.8861 0.050 Uiso 1 1 calc R
H19C H 0.5186 0.8391 0.8180 0.050 Uiso 1 1 calc R
C20 C 0.4307(3) 0.6712(5) 0.6887(2) 0.0330(11) Uani 1 1 d .
H20A H 0.4733 0.6149 0.6894 0.050 Uiso 1 1 calc R
H20B H 0.4385 0.7592 0.6706 0.050 Uiso 1 1 calc R
H20C H 0.3859 0.6321 0.6563 0.050 Uiso 1 1 calc R
C21 C 0.2194(3) 0.5842(5) 0.6625(3) 0.0477(14) Uani 1 1 d .
H21A H 0.1822 0.5732 0.6154 0.072 Uiso 1 1 calc R
H21B H 0.2055 0.5313 0.7000 0.072 Uiso 1 1 calc R
H21C H 0.2677 0.5549 0.6580 0.072 Uiso 1 1 calc R
C22 C 0.1266(3) 0.8036(6) 0.6809(3) 0.0471(14) Uani 1 1 d .
H22A H 0.0959 0.7758 0.6326 0.071 Uiso 1 1 calc R
H22B H 0.1220 0.8993 0.6862 0.071 Uiso 1 1 calc R
H22C H 0.1101 0.7583 0.7194 0.071 Uiso 1 1 calc R
C23 C 0.2387(3) 0.8415(6) 0.6066(3) 0.0487(14) Uani 1 1 d .
H23A H 0.2006 0.8111 0.5632 0.073 Uiso 1 1 calc R
H23B H 0.2877 0.8185 0.6014 0.073 Uiso 1 1 calc R
H23C H 0.2351 0.9375 0.6112 0.073 Uiso 1 1 calc R
C31 C -0.0256(4) 0.9428(7) 0.5027(4) 0.082(2) Uiso 1 1 d .
H31A H -0.0253 0.9326 0.5548 0.098 Uiso 1 1 calc R
H31B H -0.0766 0.9669 0.4748 0.098 Uiso 1 1 calc R
C30 C -0.0072(5) 0.8114(8) 0.4752(5) 0.089(2) Uiso 1 1 d .
H30A H 0.0439 0.7875 0.5027 0.107 Uiso 1 1 calc R
H30B H -0.0081 0.8210 0.4229 0.107 Uiso 1 1 calc R
C32 C -0.0589(5) 0.6965(9) 0.4818(5) 0.109(3) Uiso 1 1 d .
H32A H -0.0423 0.6154 0.4629 0.164 Uiso 1 1 calc R
H32B H -0.1095 0.7170 0.4533 0.164 Uiso 1 1 calc R
H32C H -0.0576 0.6840 0.5335 0.164 Uiso 1 1 calc R

loop_
_atom_site_aniso_label
_atom_site_aniso_U_11
_atom_site_aniso_U_22
_atom_site_aniso_U_33
_atom_site_aniso_U_23
_atom_site_aniso_U_13
_atom_site_aniso_U_12
Mo1 0.0277(2) 0.0225(2) 0.01739(19) 0.00327(16) 0.00750(14) 0.00075(17)
Si1 0.0397(8) 0.0276(7) 0.0242(7) -0.0008(5) 0.0108(6) 0.0017(6)
Cl1 0.0342(6) 0.0278(6) 0.0301(6) 0.0054(5) 0.0139(5) -0.0022(5)
Cl2 0.0921(12) 0.0461(8) 0.0271(7) 0.0028(6) 0.0234(7) 0.0091(7)
P1 0.0314(6) 0.0265(6) 0.0175(5) 0.0005(5) 0.0079(5) 0.0025(5)
P2 0.0328(7) 0.0358(7) 0.0219(6) 0.0049(5) 0.0057(5) -0.0042(5)
N1 0.036(2) 0.025(2) 0.032(2) 0.0055(16) 0.0142(18) 0.0035(16)
N2 0.032(2) 0.029(2) 0.0199(18) 0.0014(15) 0.0075(16) 0.0008(16)
C1 0.036(3) 0.041(3) 0.034(3) -0.011(2) 0.015(2) 0.001(2)
C2 0.044(3) 0.050(3) 0.052(3) -0.004(3) 0.025(3) -0.001(3)
C3 0.037(4) 0.096(5) 0.079(5) -0.024(4) 0.032(3) -0.003(3)
C4 0.043(4) 0.092(5) 0.064(4) -0.002(4) 0.006(3) 0.021(4)
C5 0.053(4) 0.063(4) 0.052(4) 0.002(3) 0.006(3) 0.022(3)
C6 0.038(3) 0.036(3) 0.044(3) 0.004(2) 0.010(2) 0.012(2)
C7 0.063(4) 0.069(4) 0.077(5) -0.001(4) 0.048(4) -0.013(3)
C8 0.060(4) 0.043(3) 0.065(4) 0.027(3) 0.018(3) 0.016(3)
C9 0.045(3) 0.042(3) 0.037(3) -0.010(2) 0.017(2) -0.006(2)
C10 0.051(3) 0.027(3) 0.023(2) 0.0042(19) 0.018(2) 0.006(2)
C11 0.065(4) 0.032(3) 0.017(2) 0.0057(19) 0.019(2) 0.018(2)
C12 0.089(5) 0.043(3) 0.024(3) 0.013(2) 0.029(3) 0.030(3)
C13 0.109(6) 0.037(3) 0.057(4) 0.022(3) 0.060(4) 0.026(4)
C14 0.085(5) 0.038(3) 0.060(4) 0.003(3) 0.051(4) -0.001(3)
C15 0.061(4) 0.031(3) 0.033(3) 0.004(2) 0.027(3) 0.002(2)
C16 0.059(4) 0.052(3) 0.023(3) -0.001(2) 0.002(2) 0.017(3)
C17 0.060(4) 0.060(4) 0.059(4) 0.006(3) 0.020(3) -0.024(3)
C18 0.049(3) 0.026(3) 0.029(3) 0.0025(19) 0.015(2) 0.009(2)
C19 0.037(3) 0.032(3) 0.029(3) 0.000(2) 0.009(2) 0.007(2)
C20 0.041(3) 0.039(3) 0.021(2) 0.000(2) 0.011(2) 0.003(2)
C21 0.051(4) 0.042(3) 0.043(3) -0.008(2) 0.001(3) -0.009(3)
C22 0.034(3) 0.062(4) 0.042(3) 0.010(3) 0.005(2) -0.004(3)
C23 0.050(3) 0.067(4) 0.027(3) 0.015(3) 0.006(2) -0.012(3)

loop_
_atom_type_symbol
_atom_type_description
_atom_type_scat_dispersion_real
_atom_type_scat_dispersion_imag
_atom_type_scat_source
C C 0.0033 0.0016 'International Tables Vol C Tables 4.2.6.8 and 6.1.1.4'
H H 0.0000 0.0000 'International Tables Vol C Tables 4.2.6.8 and 6.1.1.4'
N N 0.0061 0.0033 'International Tables Vol C Tables 4.2.6.8 and 6.1.1.4'
Si Si 0.0817 0.0704 'International Tables Vol C Tables 4.2.6.8 and 6.1.1.4'
P P 0.1023 0.0942 'International Tables Vol C Tables 4.2.6.8 and 6.1.1.4'
Cl Cl 0.1484 0.1585 'International Tables Vol C Tables 4.2.6.8 and 6.1.1.4'
Mo Mo -1.6832 0.6857 'International Tables Vol C Tables 4.2.6.8 and 6.1.1.4'

loop_
_geom_angle_atom_site_label_1
_geom_angle_atom_site_label_2
_geom_angle_atom_site_label_3
_geom_angle
_geom_angle_site_symmetry_1
_geom_angle_site_symmetry_3
N2 Mo1 N1 105.08(15) . .
N2 Mo1 P2 97.72(12) . .
N1 Mo1 P2 98.96(11) . .
N2 Mo1 P1 91.28(12) . .
N1 Mo1 P1 157.81(10) . .
P2 Mo1 P1 93.45(4) . .
N2 Mo1 Cl1 165.35(12) . .
N1 Mo1 Cl1 86.70(10) . .
P2 Mo1 Cl1 88.83(4) . .
P1 Mo1 Cl1 75.18(4) . .
N2 Mo1 Si1 102.01(12) . .
N1 Mo1 Si1 38.15(11) . .
P2 Mo1 Si1 136.19(4) . .
P1 Mo1 Si1 124.46(5) . .
Cl1 Mo1 Si1 81.73(4) . .
N2 Mo1 H 92.8(10) . .
N1 Mo1 H 72.0(10) . .
P2 Mo1 H 167.7(10) . .
P1 Mo1 H 92.7(10) . .
Cl1 Mo1 H 82.5(10) . .
Si1 Mo1 H 33.9(10) . .
N1 Si1 C9 123.7(2) . .
N1 Si1 Cl2 116.50(15) . .
C9 Si1 Cl2 105.30(17) . .
N1 Si1 Mo1 54.20(13) . .
C9 Si1 Mo1 129.79(16) . .
Cl2 Si1 Mo1 119.65(7) . .
N1 Si1 H 99.6(13) . .
C9 Si1 H 109.1(13) . .
Cl2 Si1 H 99.7(13) . .
Mo1 Si1 H 45.4(13) . .
C19 P1 C18 103.1(2) . .
C19 P1 C20 100.3(2) . .
C18 P1 C20 100.8(2) . .
C19 P1 Mo1 112.35(15) . .
C18 P1 Mo1 116.47(16) . .
C20 P1 Mo1 121.17(16) . .
C23 P2 C21 101.6(3) . .
C23 P2 C22 100.9(3) . .
C21 P2 C22 102.8(3) . .
C23 P2 Mo1 115.89(18) . .
C21 P2 Mo1 117.25(18) . .
C22 P2 Mo1 116.00(18) . .
C1 N1 Si1 136.2(3) . .
C1 N1 Mo1 136.1(3) . .
Si1 N1 Mo1 87.65(16) . .
C10 N2 Mo1 170.3(3) . .
C6 C1 C2 119.5(5) . .
C6 C1 N1 120.3(4) . .
C2 C1 N1 120.2(5) . .
C3 C2 C1 118.4(5) . .
C3 C2 C7 121.4(5) . .
C1 C2 C7 120.2(5) . .
C4 C3 C2 121.3(6) . .
C4 C3 H3A 119.3 . .
C2 C3 H3A 119.3 . .
C3 C4 C5 120.2(6) . .
C3 C4 H4A 119.9 . .
C5 C4 H4A 119.9 . .
C4 C5 C6 121.0(6) . .
C4 C5 H5A 119.5 . .
C6 C5 H5A 119.5 . .
C5 C6 C1 119.5(5) . .
C5 C6 C8 119.1(5) . .
C1 C6 C8 121.4(4) . .
C2 C7 H7A 109.5 . .
C2 C7 H7B 109.5 . .
H7A C7 H7B 109.5 . .
C2 C7 H7C 109.5 . .
H7A C7 H7C 109.5 . .
H7B C7 H7C 109.5 . .
C6 C8 H8A 109.5 . .
C6 C8 H8B 109.5 . .
H8A C8 H8B 109.5 . .
C6 C8 H8C 109.5 . .
H8A C8 H8C 109.5 . .
H8B C8 H8C 109.5 . .
Si1 C9 H9A 109.5 . .
Si1 C9 H9B 109.5 . .
H9A C9 H9B 109.5 . .
Si1 C9 H9C 109.5 . .
H9A C9 H9C 109.5 . .
H9B C9 H9C 109.5 . .
N2 C10 C15 120.6(4) . .
N2 C10 C11 119.1(4) . .
C15 C10 C11 120.2(4) . .
C12 C11 C10 118.0(5) . .
C12 C11 C16 120.0(5) . .
C10 C11 C16 122.0(4) . .
C13 C12 C11 122.4(5) . .
C13 C12 H12A 118.8 . .
C11 C12 H12A 118.8 . .
C12 C13 C14 119.7(5) . .
C12 C13 H13A 120.2 . .
C14 C13 H13A 120.2 . .
C13 C14 C15 120.8(6) . .
C13 C14 H14A 119.6 . .
C15 C14 H14A 119.6 . .
C14 C15 C10 118.9(5) . .
C14 C15 C17 119.4(5) . .
C10 C15 C17 121.7(4) . .
C11 C16 H16A 109.5 . .
C11 C16 H16B 109.5 . .
H16A C16 H16B 109.5 . .
C11 C16 H16C 109.5 . .
H16A C16 H16C 109.5 . .
H16B C16 H16C 109.5 . .
C15 C17 H17A 109.5 . .
C15 C17 H17B 109.5 . .
H17A C17 H17B 109.5 . .
C15 C17 H17C 109.5 . .
H17A C17 H17C 109.5 . .
H17B C17 H17C 109.5 . .
P1 C18 H18A 109.5 . .
P1 C18 H18B 109.5 . .
H18A C18 H18B 109.5 . .
P1 C18 H18C 109.5 . .
H18A C18 H18C 109.5 . .
H18B C18 H18C 109.5 . .
P1 C19 H19A 109.5 . .
P1 C19 H19B 109.5 . .
H19A C19 H19B 109.5 . .
P1 C19 H19C 109.5 . .
H19A C19 H19C 109.5 . .
H19B C19 H19C 109.5 . .
P1 C20 H20A 109.5 . .
P1 C20 H20B 109.5 . .
H20A C20 H20B 109.5 . .
P1 C20 H20C 109.5 . .
H20A C20 H20C 109.5 . .
H20B C20 H20C 109.5 . .
P2 C21 H21A 109.5 . .
P2 C21 H21B 109.5 . .
H21A C21 H21B 109.5 . .
P2 C21 H21C 109.5 . .
H21A C21 H21C 109.5 . .
H21B C21 H21C 109.5 . .
P2 C22 H22A 109.5 . .
P2 C22 H22B 109.5 . .
H22A C22 H22B 109.5 . .
P2 C22 H22C 109.5 . .
H22A C22 H22C 109.5 . .
H22B C22 H22C 109.5 . .
P2 C23 H23A 109.5 . .
P2 C23 H23B 109.5 . .
H23A C23 H23B 109.5 . .
P2 C23 H23C 109.5 . .
H23A C23 H23C 109.5 . .
H23B C23 H23C 109.5 . .
C30 C31 C31 116.2(8) . 3_576
C30 C31 H31A 108.2 . .
C31 C31 H31A 108.2 3_576 .
C30 C31 H31B 108.2 . .
C31 C31 H31B 108.2 3_576 .
H31A C31 H31B 107.4 . .
C31 C30 C32 115.5(7) . .
C31 C30 H30A 108.4 . .
C32 C30 H30A 108.4 . .
C31 C30 H30B 108.4 . .
C32 C30 H30B 108.4 . .
H30A C30 H30B 107.5 . .
C30 C32 H32A 109.5 . .
C30 C32 H32B 109.5 . .
H32A C32 H32B 109.5 . .
C30 C32 H32C 109.5 . .
H32A C32 H32C 109.5 . .
H32B C32 H32C 109.5 . .

loop_
_geom_bond_atom_site_label_1
_geom_bond_atom_site_label_2
_geom_bond_distance
_geom_bond_site_symmetry_2
Mo1 N2 1.752(3) .
Mo1 N1 2.157(4) .
Mo1 P2 2.4743(15) .
Mo1 P1 2.4938(12) .
Mo1 Cl1 2.5376(12) .
Mo1 Si1 2.6571(13) .
Mo1 H 1.93(3) .
Si1 N1 1.643(4) .
Si1 C9 1.839(5) .
Si1 Cl2 2.0809(18) .
Si1 H 1.51(3) .
P1 C19 1.822(5) .
P1 C18 1.823(4) .
P1 C20 1.826(4) .
P2 C23 1.813(5) .
P2 C21 1.818(5) .
P2 C22 1.821(5) .
N1 C1 1.417(6) .
N2 C10 1.400(5) .
C1 C6 1.402(7) .
C1 C2 1.409(7) .
C2 C3 1.403(8) .
C2 C7 1.505(8) .
C3 C4 1.361(9) .
C3 H3A 0.9300 .
C4 C5 1.369(9) .
C4 H4A 0.9300 .
C5 C6 1.385(7) .
C5 H5A 0.9300 .
C6 C8 1.501(7) .
C7 H7A 0.9600 .
C7 H7B 0.9600 .
C7 H7C 0.9600 .
C8 H8A 0.9600 .
C8 H8B 0.9600 .
C8 H8C 0.9600 .
C9 H9A 0.9600 .
C9 H9B 0.9600 .
C9 H9C 0.9600 .
C10 C15 1.410(7) .
C10 C11 1.411(7) .
C11 C12 1.382(7) .
C11 C16 1.506(7) .
C12 C13 1.365(8) .
C12 H12A 0.9300 .
C13 C14 1.385(9) .
C13 H13A 0.9300 .
C14 C15 1.386(7) .
C14 H14A 0.9300 .
C15 C17 1.505(8) .
C16 H16A 0.9600 .
C16 H16B 0.9600 .
C16 H16C 0.9600 .
C17 H17A 0.9600 .
C17 H17B 0.9600 .
C17 H17C 0.9600 .
C18 H18A 0.9600 .
C18 H18B 0.9600 .
C18 H18C 0.9600 .
C19 H19A 0.9600 .
C19 H19B 0.9600 .
C19 H19C 0.9600 .
C20 H20A 0.9600 .
C20 H20B 0.9600 .
C20 H20C 0.9600 .
C21 H21A 0.9600 .
C21 H21B 0.9600 .
C21 H21C 0.9600 .
C22 H22A 0.9600 .
C22 H22B 0.9600 .
C22 H22C 0.9600 .
C23 H23A 0.9600 .
C23 H23B 0.9600 .
C23 H23C 0.9600 .
C31 C30 1.473(9) .
C31 C31 1.495(13) 3_576
C31 H31A 0.9700 .
C31 H31B 0.9700 .
C30 C32 1.510(10) .
C30 H30A 0.9700 .
C30 H30B 0.9700 .
C32 H32A 0.9600 .
C32 H32B 0.9600 .
C32 H32C 0.9600 .
